data_7710336
loop_
_publ_author_name
'Wu, Tengdie'
'Wang, Shen'
'Lv, Yongxin'
'Fu, Tianyue'
'Jiang, Jinhai'
'Lu, Xin'
'Yu, Zhi-Peng'
'zhang, jie'
'Wang, Lianke'
'Zhou, Hong-Ping'

_publ_section_title
;
 A New Bis(thioether)-Dipyrrin N2S2 Ligand and Its Coordination Behaviors
 to Nickel, Copper and Zinc
;
_journal_name_full 'Dalton Transactions'
_journal_paper_doi 10.1039/D2DT01282K
_journal_year 2022
_chemical_formula_moiety 'C66 H50 Cl2 F12 N4 Ni2 S4'
_chemical_formula_sum 'C66 H50 Cl2 F12 N4 Ni2 S4'
_chemical_formula_weight 1443.66
_space_group_crystal_system triclinic
_space_group_IT_number 2
_space_group_name_Hall '-P 1'
_space_group_name_H-M_alt 'P -1'
_atom_sites_solution_hydrogens geom
_atom_sites_solution_primary dual
_audit_creation_date 2022-03-09
_audit_creation_method
;
Olex2 1.5
(compiled 2021.12.09 svn.r5202d8cf for OlexSys, GUI svn.r6439)
;
_audit_update_record
;
2022-04-06 deposited with the CCDC.	2022-05-25 downloaded from the CCDC.
;
_cell_angle_alpha 69.290(2)
_cell_angle_beta 70.236(2)
_cell_angle_gamma 85.129(3)
_cell_formula_units_Z 1
_cell_length_a 10.3025(17)
_cell_length_b 12.284(2)
_cell_length_c 14.517(2)
_cell_measurement_reflns_used 1588
_cell_measurement_temperature 296.15
_cell_measurement_theta_max 20.323
_cell_measurement_theta_min 2.494
_cell_volume 1616.0(4)
_computing_cell_refinement 'SAINT v8.34A (Bruker, 2013)'
_computing_data_reduction 'SAINT v8.34A (Bruker, 2013)'
_computing_molecular_graphics 'Olex2 1.5 (Dolomanov et al., 2009)'
_computing_publication_material 'Olex2 1.5 (Dolomanov et al., 2009)'
_computing_structure_refinement 'SHELXL 2014/7 (Sheldrick, 2015)'
_computing_structure_solution 'SHELXT 2014/5 (Sheldrick, 2014)'
_diffrn_ambient_temperature 296.15
_diffrn_detector_area_resol_mean 8
_diffrn_measured_fraction_theta_full 0.991
_diffrn_measured_fraction_theta_max 0.991
_diffrn_measurement_device_type 'Bruker APEX-II CCD'
_diffrn_measurement_method '\f and \w scans'
_diffrn_radiation_monochromator graphite
_diffrn_radiation_type MoK\a
_diffrn_radiation_wavelength 0.71073
_diffrn_reflns_av_R_equivalents 0.0529
_diffrn_reflns_av_unetI/netI 0.0934
_diffrn_reflns_Laue_measured_fraction_full 0.991
_diffrn_reflns_Laue_measured_fraction_max 0.991
_diffrn_reflns_limit_h_max 12
_diffrn_reflns_limit_h_min -12
_diffrn_reflns_limit_k_max 13
_diffrn_reflns_limit_k_min -14
_diffrn_reflns_limit_l_max 16
_diffrn_reflns_limit_l_min -17
_diffrn_reflns_number 11770
_diffrn_reflns_point_group_measured_fraction_full 0.991
_diffrn_reflns_point_group_measured_fraction_max 0.991
_diffrn_reflns_theta_full 24.997
_diffrn_reflns_theta_max 24.997
_diffrn_reflns_theta_min 1.589
_diffrn_source 'sealed tube'
_diffrn_source_current 30.0
_diffrn_source_power 1.5
_diffrn_source_voltage 50.0
_diffrn_standards_number 0
_exptl_absorpt_coefficient_mu 0.873
_exptl_absorpt_correction_T_max 0.7456
_exptl_absorpt_correction_T_min 0.6513
_exptl_absorpt_correction_type multi-scan
_exptl_absorpt_process_details
;
SADABS-2014/5 (Bruker,2014/5) was used for absorption correction.
wR2(int) was 0.0573 before and 0.0442 after correction.
The Ratio of minimum to maximum transmission is 0.8735.
The \l/2 correction factor is 0.00150.
;
_exptl_crystal_colour black
_exptl_crystal_colour_primary black
_exptl_crystal_density_diffrn 1.483
_exptl_crystal_description plate
_exptl_crystal_F_000 736
_exptl_crystal_size_max 0.18
_exptl_crystal_size_mid 0.16
_exptl_crystal_size_min 0.08
_refine_diff_density_max 0.399
_refine_diff_density_min -0.373
_refine_diff_density_rms 0.070
_refine_ls_extinction_method none
_refine_ls_goodness_of_fit_ref 1.006
_refine_ls_hydrogen_treatment constr
_refine_ls_matrix_type full
_refine_ls_number_parameters 475
_refine_ls_number_reflns 5658
_refine_ls_number_restraints 272
_refine_ls_restrained_S_all 1.052
_refine_ls_R_factor_all 0.1081
_refine_ls_R_factor_gt 0.0545
_refine_ls_shift/su_max 0.001
_refine_ls_shift/su_mean 0.000
_refine_ls_structure_factor_coef Fsqd
_refine_ls_weighting_details 'w=1/[\s^2^(Fo^2^)+(0.0565P)^2^] where P=(Fo^2^+2Fc^2^)/3'
_refine_ls_weighting_scheme calc
_refine_ls_wR_factor_gt 0.1150
_refine_ls_wR_factor_ref 0.1385
_reflns_Friedel_coverage 0.000
_reflns_number_gt 3304
_reflns_number_total 5658
_reflns_threshold_expression 'I > 2\s(I)'
_cod_data_source_file d2dt01282k2.cif
_cod_data_source_block 1_CCDC1
_cod_original_cell_volume 1616.1(5)
_cod_database_code 7710336
_shelx_shelxl_version_number 2014/7
_shelx_space_group_comment
;
The symmetry employed for this shelxl refinement is uniquely defined
by the following loop, which should always be used as a source of
symmetry information in preference to the above space-group names.
They are only intended as comments.
;
_shelx_estimated_absorpt_t_max 0.933
_shelx_estimated_absorpt_t_min 0.859
_olex2_refinement_description
;
1. Fixed Uiso
 At 1.2 times of:
  All C(H) groups
 At 1.5 times of:
  All C(H,H,H) groups
2. Restrained distances
 C20-C16 = C20A-C16
 1.54 with sigma of 0.01
 F2A-C20A = C20A-F1A
 1.38 with sigma of 0.02
 F1A-C20A = C20A-F3A
 1.38 with sigma of 0.02
 F1-C20 = C20-F3
 1.38 with sigma of 0.02
 F3-C20 = C20-F2
 1.38 with sigma of 0.02
 F3A-C20A = C20A-F2A
 1.38 with sigma of 0.02
 F2-C20 = C20-F1
 1.38 with sigma of 0.02
 F1-F3
 2.384 with sigma of 0.04
 F2-F1
 2.384 with sigma of 0.04
 F3A-F2A
 2.384 with sigma of 0.04
 F3-F2
 2.384 with sigma of 0.04
 F2A-F1A
 2.384 with sigma of 0.04
 F1A-F3A
 2.384 with sigma of 0.04
3. Uiso/Uaniso restraints and constraints
C15 \\sim C14 \\sim C19 \\sim C18 \\sim C17 \\sim C16: within 2A with sigma of
0.01 and sigma for terminal atoms of 0.02 within 2A
F1 \\sim F2 \\sim F3 \\sim C20 \\sim F1A \\sim F2A \\sim F3A \\sim C20A: within
2A with sigma of 0.01 and sigma for terminal atoms of 0.02 within 2A
4. Rigid body (RIGU) restrains
 F4A, F6A, F5A, C21
 with sigma for 1-2 distances of 0.001 and sigma for 1-3 distances of 0.002
 F4, C21, F6, F5
 with sigma for 1-2 distances of 0.001 and sigma for 1-3 distances of 0.002
 F2, F3, F1, C20, C16
 with sigma for 1-2 distances of 0.001 and sigma for 1-3 distances of 0.002
 C16, F2A, C20A, F3A, F1A
 with sigma for 1-2 distances of 0.001 and sigma for 1-3 distances of 0.002
5. Others
 Sof(F4A)=Sof(F5A)=Sof(F6A)=1-FVAR(1)
 Sof(F4)=Sof(F5)=Sof(F6)=FVAR(1)
 Sof(F1A)=Sof(F2A)=Sof(F3A)=Sof(C20A)=1-FVAR(2)
 Sof(F1)=Sof(F2)=Sof(F3)=Sof(C20)=FVAR(2)
6.a Aromatic/amide H refined with riding coordinates:
 C3(H3), C4(H4), C7(H7), C10(H10), C11(H11), C15(H15), C17(H17), C19(H19),
 C23(H23), C24(H24), C27(H27), C30(H30), C31(H31)
6.b Idealised Me refined as rotating group:
 C1(H1A,H1B,H1C), C6(H6A,H6B,H6C), C012(H01A,H01B,H01C), C29(H29A,H29B,H29C)
;
_olex2_submission_special_instructions 'No special instructions were received'

loop_
_space_group_symop_operation_xyz
'x, y, z'
'-x, -y, -z'

loop_
_atom_site_label
_atom_site_type_symbol
_atom_site_fract_x
_atom_site_fract_y
_atom_site_fract_z
_atom_site_U_iso_or_equiv
_atom_site_adp_type
_atom_site_occupancy
_atom_site_site_symmetry_order
_atom_site_calc_flag
_atom_site_refinement_flags_posn
_atom_site_refinement_flags_adp
_atom_site_refinement_flags_occupancy
_atom_site_disorder_assembly
_atom_site_disorder_group
Ni1 Ni 0.65115(5) 0.42831(5) 0.43572(5) 0.0380(2) Uani 1 1 d . . . . .
Cl1 Cl 0.57518(11) 0.50599(11) 0.57903(10) 0.0461(3) Uani 1 1 d . . . . .
S1 S 0.76812(12) 0.61937(12) 0.31514(11) 0.0514(4) Uani 1 1 d . . . . .
S2 S 0.67765(13) 0.35665(12) 0.29479(10) 0.0533(4) Uani 1 1 d . . . . .
F1 F 1.1038(9) -0.0116(8) 0.8027(8) 0.159(3) Uani 0.635(6) 1 d D U P A 1
F2 F 0.9431(9) -0.1397(7) 0.8418(7) 0.141(3) Uani 0.635(6) 1 d D U P A 1
F3 F 0.9828(10) -0.0871(7) 0.9572(6) 0.130(3) Uani 0.635(6) 1 d D U P A 1
F4 F 0.6657(14) 0.2067(16) 1.0600(11) 0.120(4) Uani 0.447(14) 1 d . U P B 1
F5 F 0.5029(18) 0.2586(17) 0.9881(11) 0.131(4) Uani 0.447(14) 1 d . U P B 1
F6 F 0.5116(17) 0.0841(15) 1.0706(11) 0.133(4) Uani 0.447(14) 1 d . U P B 1
N1 N 0.8427(4) 0.3904(3) 0.4501(3) 0.0421(10) Uani 1 1 d . . . . .
N2 N 0.5947(4) 0.2637(3) 0.5282(3) 0.0404(10) Uani 1 1 d . . . . .
C1 C 0.6722(5) 0.6947(5) 0.2304(4) 0.079(2) Uani 1 1 d . . . . .
H1A H 0.6616 0.6469 0.1932 0.119 Uiso 1 1 calc R U . . .
H1B H 0.7207 0.7664 0.1815 0.119 Uiso 1 1 calc R U . . .
H1C H 0.5828 0.7112 0.2710 0.119 Uiso 1 1 calc R U . . .
C2 C 0.9169(5) 0.5771(4) 0.2298(4) 0.0530(14) Uani 1 1 d . . . . .
C3 C 0.9517(6) 0.6244(5) 0.1220(5) 0.0775(19) Uani 1 1 d . . . . .
H3 H 0.8947 0.6781 0.0929 0.093 Uiso 1 1 calc R U . . .
C4 C 1.0703(6) 0.5931(6) 0.0566(5) 0.089(2) Uani 1 1 d . . . . .
H4 H 1.0909 0.6252 -0.0154 0.107 Uiso 1 1 calc R U . . .
C5 C 1.1582(6) 0.5143(6) 0.0981(5) 0.080(2) Uani 1 1 d . . . . .
C6 C 1.2851(7) 0.4737(7) 0.0292(5) 0.125(3) Uani 1 1 d . . . . .
H6A H 1.2757 0.3913 0.0455 0.187 Uiso 1 1 calc R U . . .
H6B H 1.3659 0.4905 0.0414 0.187 Uiso 1 1 calc R U . . .
H6C H 1.2938 0.5135 -0.0428 0.187 Uiso 1 1 calc R U . . .
C7 C 1.1230(5) 0.4696(5) 0.2064(5) 0.0662(17) Uani 1 1 d . . . . .
H7 H 1.1827 0.4188 0.2351 0.079 Uiso 1 1 calc R U . . .
C8 C 1.0028(5) 0.4970(4) 0.2741(4) 0.0498(14) Uani 1 1 d . . . . .
C9 C 0.9694(5) 0.4339(4) 0.3863(4) 0.0462(13) Uani 1 1 d . . . . .
C10 C 1.0670(5) 0.4006(5) 0.4417(5) 0.0552(15) Uani 1 1 d . . . . .
H10 H 1.1612 0.4195 0.4145 0.066 Uiso 1 1 calc R U . . .
C11 C 0.9950(5) 0.3365(5) 0.5407(5) 0.0531(14) Uani 1 1 d . . . . .
H11 H 1.0302 0.3046 0.5954 0.064 Uiso 1 1 calc R U . . .
C12 C 0.8550(5) 0.3261(4) 0.5471(4) 0.0449(13) Uani 1 1 d . . . . .
C012 C 0.7992(6) 0.2428(6) 0.3079(5) 0.091(2) Uani 1 1 d . . . . .
H01A H 0.8912 0.2766 0.2793 0.137 Uiso 1 1 calc R U . . .
H01B H 0.7913 0.1939 0.2709 0.137 Uiso 1 1 calc R U . . .
H01C H 0.7800 0.1970 0.3803 0.137 Uiso 1 1 calc R U . . .
C13 C 0.7512(5) 0.2479(4) 0.6264(4) 0.0454(13) Uani 1 1 d . . . . .
C14 C 0.7707(5) 0.1885(5) 0.7299(4) 0.0509(13) Uani 1 1 d . U . . .
C15 C 0.8696(6) 0.1078(5) 0.7448(4) 0.0675(16) Uani 1 1 d . U . . .
H15 H 0.9314 0.0912 0.6881 0.081 Uiso 1 1 calc R U . . .
C16 C 0.8774(7) 0.0515(6) 0.8433(5) 0.0822(16) Uani 1 1 d D U . . .
C17 C 0.7900(7) 0.0753(6) 0.9285(5) 0.0790(17) Uani 1 1 d . U . . .
H17 H 0.7981 0.0383 0.9942 0.095 Uiso 1 1 calc R U . . .
C18 C 0.6903(6) 0.1550(5) 0.9144(5) 0.0682(15) Uani 1 1 d . U . . .
C19 C 0.6827(5) 0.2135(5) 0.8161(4) 0.0596(14) Uani 1 1 d . U . . .
H19 H 0.6180 0.2704 0.8072 0.072 Uiso 1 1 calc R U . . .
C20 C 0.9709(12) -0.0496(9) 0.8610(10) 0.124(2) Uani 0.635(6) 1 d D U P A 1
C21 C 0.5927(9) 0.1779(9) 1.0074(6) 0.109(2) Uani 1 1 d . U . . .
C22 C 0.6334(5) 0.2118(4) 0.6162(4) 0.0425(12) Uani 1 1 d . . . . .
C23 C 0.5570(5) 0.1045(5) 0.6763(4) 0.0559(14) Uani 1 1 d . . . . .
H23 H 0.5617 0.0529 0.7397 0.067 Uiso 1 1 calc R U . . .
C24 C 0.4749(5) 0.0912(5) 0.6236(4) 0.0590(15) Uani 1 1 d . . . . .
H24 H 0.4133 0.0291 0.6444 0.071 Uiso 1 1 calc R U . . .
C25 C 0.5024(5) 0.1909(4) 0.5306(4) 0.0449(12) Uani 1 1 d . . . . .
C26 C 0.4504(5) 0.2092(4) 0.4435(4) 0.0421(12) Uani 1 1 d . . . . .
C27 C 0.3253(5) 0.1519(4) 0.4659(4) 0.0528(14) Uani 1 1 d . . . . .
H27 H 0.2763 0.1094 0.5349 0.063 Uiso 1 1 calc R U . . .
C28 C 0.2724(5) 0.1563(5) 0.3896(5) 0.0606(15) Uani 1 1 d . . . . .
C29 C 0.1366(6) 0.0936(6) 0.4175(5) 0.097(2) Uani 1 1 d . . . . .
H29A H 0.1414 0.0127 0.4561 0.145 Uiso 1 1 calc R U . . .
H29B H 0.1187 0.1011 0.3548 0.145 Uiso 1 1 calc R U . . .
H29C H 0.0635 0.1273 0.4593 0.145 Uiso 1 1 calc R U . . .
C30 C 0.3448(6) 0.2183(5) 0.2883(5) 0.0625(16) Uani 1 1 d . . . . .
H30 H 0.3111 0.2210 0.2356 0.075 Uiso 1 1 calc R U . . .
C31 C 0.4668(6) 0.2767(5) 0.2632(4) 0.0581(15) Uani 1 1 d . . . . .
H31 H 0.5142 0.3191 0.1938 0.070 Uiso 1 1 calc R U . . .
C32 C 0.5202(5) 0.2737(4) 0.3394(4) 0.0454(12) Uani 1 1 d . . . . .
F4A F 0.5731(14) 0.2948(10) 0.9872(9) 0.115(3) Uani 0.553(14) 1 d . U P B 2
F5A F 0.4658(12) 0.1339(15) 1.0321(12) 0.144(4) Uani 0.553(14) 1 d . U P B 2
F6A F 0.6185(15) 0.1376(14) 1.0943(8) 0.136(4) Uani 0.553(14) 1 d . U P B 2
F1A F 1.1110(13) 0.0414(11) 0.8610(11) 0.131(3) Uani 0.365(6) 1 d D U P A 2
F2A F 1.0764(14) -0.0399(13) 0.7574(10) 0.125(3) Uani 0.365(6) 1 d D U P A 2
F3A F 0.9706(18) -0.1202(14) 0.9189(13) 0.153(4) Uani 0.365(6) 1 d D U P A 2
C20A C 1.0120(13) -0.0103(14) 0.8457(14) 0.124(3) Uani 0.365(6) 1 d D U P A 2

loop_
_atom_site_aniso_label
_atom_site_aniso_U_11
_atom_site_aniso_U_22
_atom_site_aniso_U_33
_atom_site_aniso_U_23
_atom_site_aniso_U_13
_atom_site_aniso_U_12
Ni1 0.0309(3) 0.0406(4) 0.0445(4) -0.0182(3) -0.0123(3) 0.0052(3)
Cl1 0.0362(6) 0.0565(8) 0.0555(8) -0.0301(7) -0.0180(6) 0.0100(6)
S1 0.0392(7) 0.0488(8) 0.0638(9) -0.0199(7) -0.0146(7) 0.0060(6)
S2 0.0476(8) 0.0636(10) 0.0466(8) -0.0271(7) -0.0023(6) -0.0074(7)
F1 0.153(4) 0.159(5) 0.186(6) -0.069(4) -0.094(4) 0.094(3)
F2 0.177(5) 0.127(4) 0.171(6) -0.087(4) -0.107(4) 0.099(4)
F3 0.189(5) 0.107(5) 0.147(4) -0.065(3) -0.119(4) 0.094(4)
F4 0.118(6) 0.166(10) 0.072(7) -0.070(7) 0.001(5) 0.020(6)
F5 0.118(7) 0.162(7) 0.083(6) -0.053(6) 0.006(6) 0.042(6)
F6 0.128(7) 0.159(6) 0.089(7) -0.041(4) -0.010(5) 0.008(5)
N1 0.035(2) 0.045(3) 0.050(3) -0.024(2) -0.012(2) 0.0043(18)
N2 0.041(2) 0.043(3) 0.042(3) -0.018(2) -0.0152(19) 0.0018(19)
C1 0.050(3) 0.082(5) 0.077(4) -0.010(4) -0.009(3) 0.021(3)
C2 0.043(3) 0.043(3) 0.056(4) -0.007(3) -0.005(3) -0.001(2)
C3 0.058(4) 0.079(5) 0.060(4) -0.002(4) -0.003(3) 0.013(3)
C4 0.066(4) 0.086(5) 0.064(4) 0.007(4) 0.006(3) 0.010(4)
C5 0.053(4) 0.079(5) 0.064(4) -0.006(4) 0.017(3) 0.002(3)
C6 0.081(5) 0.145(7) 0.082(5) -0.020(5) 0.027(4) 0.033(5)
C7 0.038(3) 0.056(4) 0.079(5) -0.013(3) 0.000(3) 0.007(3)
C8 0.034(3) 0.045(3) 0.061(4) -0.015(3) -0.009(3) 0.001(2)
C9 0.035(3) 0.046(3) 0.061(4) -0.026(3) -0.015(3) 0.010(2)
C10 0.033(3) 0.055(4) 0.086(5) -0.033(3) -0.022(3) 0.009(3)
C11 0.045(3) 0.054(4) 0.074(4) -0.032(3) -0.029(3) 0.015(3)
C12 0.040(3) 0.052(3) 0.048(3) -0.022(3) -0.020(3) 0.015(2)
C012 0.053(3) 0.100(5) 0.144(6) -0.091(5) -0.016(4) 0.022(3)
C13 0.043(3) 0.056(3) 0.042(3) -0.022(3) -0.020(3) 0.022(3)
C14 0.059(3) 0.059(3) 0.054(3) -0.035(3) -0.030(3) 0.022(3)
C15 0.082(3) 0.077(4) 0.063(3) -0.042(3) -0.039(3) 0.044(3)
C16 0.113(3) 0.088(3) 0.072(3) -0.044(3) -0.061(3) 0.062(3)
C17 0.104(4) 0.090(4) 0.057(4) -0.034(3) -0.043(3) 0.033(3)
C18 0.081(4) 0.076(4) 0.059(3) -0.037(3) -0.028(3) 0.027(3)
C19 0.062(3) 0.067(4) 0.055(3) -0.029(3) -0.025(3) 0.027(3)
C20 0.156(4) 0.120(4) 0.142(4) -0.071(3) -0.103(3) 0.099(3)
C21 0.109(4) 0.142(5) 0.068(4) -0.059(3) 0.002(3) 0.025(3)
C22 0.039(3) 0.044(3) 0.042(3) -0.016(3) -0.013(2) 0.012(2)
C23 0.065(3) 0.049(4) 0.047(3) -0.011(3) -0.017(3) 0.006(3)
C24 0.060(3) 0.048(4) 0.059(4) -0.009(3) -0.015(3) -0.011(3)
C25 0.044(3) 0.040(3) 0.046(3) -0.016(3) -0.009(2) 0.001(2)
C26 0.039(3) 0.039(3) 0.049(3) -0.022(3) -0.008(2) -0.003(2)
C27 0.055(3) 0.056(4) 0.051(3) -0.025(3) -0.013(3) -0.006(3)
C28 0.053(3) 0.059(4) 0.080(5) -0.038(4) -0.020(3) -0.002(3)
C29 0.075(4) 0.105(6) 0.127(6) -0.051(5) -0.034(4) -0.031(4)
C30 0.068(4) 0.072(4) 0.073(5) -0.045(4) -0.036(3) 0.009(3)
C31 0.066(4) 0.061(4) 0.057(4) -0.029(3) -0.022(3) 0.003(3)
C32 0.044(3) 0.049(3) 0.049(3) -0.028(3) -0.011(3) 0.002(2)
F4A 0.104(7) 0.144(5) 0.088(5) -0.068(4) 0.004(5) 0.027(4)
F5A 0.116(5) 0.189(9) 0.113(8) -0.074(6) 0.001(4) 0.006(5)
F6A 0.152(8) 0.173(9) 0.075(4) -0.059(4) -0.017(5) 0.025(6)
F1A 0.144(5) 0.151(6) 0.148(7) -0.082(5) -0.097(5) 0.090(4)
F2A 0.142(6) 0.141(6) 0.146(6) -0.085(4) -0.101(4) 0.108(5)
F3A 0.184(6) 0.138(5) 0.167(6) -0.064(4) -0.102(5) 0.092(4)
C20A 0.142(4) 0.135(5) 0.143(5) -0.080(4) -0.096(3) 0.097(3)

loop_
_atom_type_symbol
_atom_type_description
_atom_type_scat_dispersion_real
_atom_type_scat_dispersion_imag
_atom_type_scat_source
C C 0.0033 0.0016 'International Tables Vol C Tables 4.2.6.8 and 6.1.1.4'
H H 0.0000 0.0000 'International Tables Vol C Tables 4.2.6.8 and 6.1.1.4'
Cl Cl 0.1484 0.1585 'International Tables Vol C Tables 4.2.6.8 and 6.1.1.4'
F F 0.0171 0.0103 'International Tables Vol C Tables 4.2.6.8 and 6.1.1.4'
N N 0.0061 0.0033 'International Tables Vol C Tables 4.2.6.8 and 6.1.1.4'
Ni Ni 0.3393 1.1124 'International Tables Vol C Tables 4.2.6.8 and 6.1.1.4'
S S 0.1246 0.1234 'International Tables Vol C Tables 4.2.6.8 and 6.1.1.4'

loop_
_geom_angle_atom_site_label_1
_geom_angle_atom_site_label_2
_geom_angle_atom_site_label_3
_geom_angle
_geom_angle_site_symmetry_1
_geom_angle_site_symmetry_3
_geom_angle_publ_flag
Cl1 Ni1 Cl1 81.95(4) . 2_666 ?
Cl1 Ni1 S1 92.89(5) 2_666 . ?
Cl1 Ni1 S1 89.59(5) . . ?
S2 Ni1 Cl1 168.27(5) . . ?
S2 Ni1 Cl1 86.53(5) . 2_666 ?
S2 Ni1 S1 93.23(5) . . ?
N1 Ni1 Cl1 173.69(11) . 2_666 ?
N1 Ni1 Cl1 93.45(11) . . ?
N1 Ni1 S1 82.73(11) . . ?
N1 Ni1 S2 98.20(11) . . ?
N2 Ni1 Cl1 94.61(11) . . ?
N2 Ni1 Cl1 98.01(11) . 2_666 ?
N2 Ni1 S1 168.77(11) . . ?
N2 Ni1 S2 84.74(11) . . ?
N2 Ni1 N1 86.62(15) . . ?
Ni1 Cl1 Ni1 98.05(4) . 2_666 ?
C1 S1 Ni1 110.0(2) . . ?
C2 S1 Ni1 102.09(17) . . ?
C2 S1 C1 102.8(3) . . ?
C012 S2 Ni1 105.5(2) . . ?
C32 S2 Ni1 102.58(17) . . ?
C32 S2 C012 101.1(3) . . ?
C9 N1 Ni1 131.9(3) . . ?
C9 N1 C12 106.7(4) . . ?
C12 N1 Ni1 120.1(3) . . ?
C22 N2 Ni1 121.6(3) . . ?
C25 N2 Ni1 130.2(3) . . ?
C25 N2 C22 107.5(4) . . ?
S1 C1 H1A 109.5 . . ?
S1 C1 H1B 109.5 . . ?
S1 C1 H1C 109.5 . . ?
H1A C1 H1B 109.5 . . ?
H1A C1 H1C 109.5 . . ?
H1B C1 H1C 109.5 . . ?
C3 C2 S1 122.1(4) . . ?
C3 C2 C8 119.6(5) . . ?
C8 C2 S1 118.2(4) . . ?
C2 C3 H3 119.3 . . ?
C2 C3 C4 121.4(6) . . ?
C4 C3 H3 119.3 . . ?
C3 C4 H4 119.8 . . ?
C5 C4 C3 120.4(6) . . ?
C5 C4 H4 119.8 . . ?
C4 C5 C6 121.8(6) . . ?
C4 C5 C7 117.4(5) . . ?
C7 C5 C6 120.7(6) . . ?
C5 C6 H6A 109.5 . . ?
C5 C6 H6B 109.5 . . ?
C5 C6 H6C 109.5 . . ?
H6A C6 H6B 109.5 . . ?
H6A C6 H6C 109.5 . . ?
H6B C6 H6C 109.5 . . ?
C5 C7 H7 118.3 . . ?
C5 C7 C8 123.5(5) . . ?
C8 C7 H7 118.3 . . ?
C2 C8 C9 124.0(4) . . ?
C7 C8 C2 117.7(5) . . ?
C7 C8 C9 118.2(5) . . ?
N1 C9 C8 123.5(4) . . ?
N1 C9 C10 110.5(5) . . ?
C10 C9 C8 125.7(5) . . ?
C9 C10 H10 126.8 . . ?
C11 C10 C9 106.3(4) . . ?
C11 C10 H10 126.8 . . ?
C10 C11 H11 126.0 . . ?
C10 C11 C12 108.0(5) . . ?
C12 C11 H11 126.0 . . ?
N1 C12 C11 108.4(4) . . ?
N1 C12 C13 122.6(4) . . ?
C13 C12 C11 127.8(5) . . ?
S2 C012 H01A 109.5 . . ?
S2 C012 H01B 109.5 . . ?
S2 C012 H01C 109.5 . . ?
H01A C012 H01B 109.5 . . ?
H01A C012 H01C 109.5 . . ?
H01B C012 H01C 109.5 . . ?
C12 C13 C14 118.5(4) . . ?
C12 C13 C22 125.8(4) . . ?
C22 C13 C14 115.5(5) . . ?
C15 C14 C13 123.1(4) . . ?
C15 C14 C19 118.2(5) . . ?
C19 C14 C13 118.7(4) . . ?
C14 C15 H15 119.9 . . ?
C14 C15 C16 120.2(5) . . ?
C16 C15 H15 119.9 . . ?
C15 C16 C20 119.4(6) . . ?
C15 C16 C20A 114.7(8) . . ?
C17 C16 C15 121.7(5) . . ?
C17 C16 C20 118.5(7) . . ?
C17 C16 C20A 121.5(8) . . ?
C16 C17 H17 120.8 . . ?
C16 C17 C18 118.5(5) . . ?
C18 C17 H17 120.8 . . ?
C17 C18 C19 120.5(5) . . ?
C17 C18 C21 118.4(6) . . ?
C19 C18 C21 121.0(6) . . ?
C14 C19 H19 119.6 . . ?
C18 C19 C14 120.8(5) . . ?
C18 C19 H19 119.6 . . ?
F1 C20 C16 109.1(9) . . ?
F2 C20 F1 108.9(10) . . ?
F2 C20 F3 108.6(9) . . ?
F2 C20 C16 116.3(9) . . ?
F3 C20 F1 99.3(10) . . ?
F3 C20 C16 113.3(8) . . ?
F4 C21 C18 109.7(9) . . ?
F5 C21 F4 109.3(12) . . ?
F5 C21 F6 102.5(11) . . ?
F5 C21 C18 115.5(9) . . ?
F6 C21 F4 109.5(10) . . ?
F6 C21 C18 110.2(10) . . ?
F4A C21 C18 111.5(8) . . ?
F5A C21 C18 111.2(9) . . ?
F5A C21 F4A 103.3(10) . . ?
F6A C21 C18 118.8(9) . . ?
F6A C21 F4A 106.9(10) . . ?
F6A C21 F5A 103.8(10) . . ?
N2 C22 C13 122.9(4) . . ?
N2 C22 C23 108.5(4) . . ?
C13 C22 C23 126.9(5) . . ?
C22 C23 H23 126.3 . . ?
C24 C23 C22 107.4(5) . . ?
C24 C23 H23 126.3 . . ?
C23 C24 H24 126.7 . . ?
C23 C24 C25 106.6(5) . . ?
C25 C24 H24 126.7 . . ?
N2 C25 C24 110.0(4) . . ?
N2 C25 C26 123.3(4) . . ?
C24 C25 C26 126.4(5) . . ?
C27 C26 C25 117.7(5) . . ?
C32 C26 C25 124.9(4) . . ?
C32 C26 C27 117.3(5) . . ?
C26 C27 H27 118.7 . . ?
C28 C27 C26 122.5(5) . . ?
C28 C27 H27 118.7 . . ?
C27 C28 C29 120.6(6) . . ?
C30 C28 C27 118.6(5) . . ?
C30 C28 C29 120.8(6) . . ?
C28 C29 H29A 109.5 . . ?
C28 C29 H29B 109.5 . . ?
C28 C29 H29C 109.5 . . ?
H29A C29 H29B 109.5 . . ?
H29A C29 H29C 109.5 . . ?
H29B C29 H29C 109.5 . . ?
C28 C30 H30 119.6 . . ?
C28 C30 C31 120.8(5) . . ?
C31 C30 H30 119.6 . . ?
C30 C31 H31 119.5 . . ?
C30 C31 C32 121.1(5) . . ?
C32 C31 H31 119.5 . . ?
C26 C32 S2 124.5(4) . . ?
C31 C32 S2 115.8(4) . . ?
C31 C32 C26 119.7(5) . . ?
F1A C20A C16 119.1(11) . . ?
F1A C20A F2A 106.7(12) . . ?
F1A C20A F3A 112.8(14) . . ?
F2A C20A C16 112.5(11) . . ?
F3A C20A C16 104.6(11) . . ?
F3A C20A F2A 99.6(13) . . ?

loop_
_geom_bond_atom_site_label_1
_geom_bond_atom_site_label_2
_geom_bond_distance
_geom_bond_site_symmetry_2
_geom_bond_publ_flag
Ni1 Cl1 2.4552(13) . ?
Ni1 Cl1 2.4556(12) 2_666 ?
Ni1 S1 2.4846(15) . ?
Ni1 S2 2.4270(14) . ?
Ni1 N1 2.052(4) . ?
Ni1 N2 1.995(4) . ?
Cl1 Ni1 2.4557(12) 2_666 ?
S1 C1 1.792(5) . ?
S1 C2 1.786(5) . ?
S2 C012 1.799(6) . ?
S2 C32 1.787(5) . ?
F1 C20 1.362(11) . ?
F2 C20 1.308(11) . ?
F3 C20 1.353(10) . ?
F4 C21 1.379(15) . ?
F5 C21 1.319(16) . ?
F6 C21 1.329(16) . ?
N1 C9 1.340(6) . ?
N1 C12 1.393(6) . ?
N2 C22 1.387(5) . ?
N2 C25 1.343(6) . ?
C1 H1A 0.9600 . ?
C1 H1B 0.9600 . ?
C1 H1C 0.9600 . ?
C2 C3 1.389(7) . ?
C2 C8 1.398(6) . ?
C3 H3 0.9300 . ?
C3 C4 1.391(8) . ?
C4 H4 0.9300 . ?
C4 C5 1.389(8) . ?
C5 C6 1.522(8) . ?
C5 C7 1.393(8) . ?
C6 H6A 0.9600 . ?
C6 H6B 0.9600 . ?
C6 H6C 0.9600 . ?
C7 H7 0.9300 . ?
C7 C8 1.398(7) . ?
C8 C9 1.465(7) . ?
C9 C10 1.439(6) . ?
C10 H10 0.9300 . ?
C10 C11 1.347(7) . ?
C11 H11 0.9300 . ?
C11 C12 1.427(6) . ?
C12 C13 1.397(6) . ?
C012 H01A 0.9600 . ?
C012 H01B 0.9600 . ?
C012 H01C 0.9600 . ?
C13 C14 1.494(6) . ?
C13 C22 1.397(6) . ?
C14 C15 1.376(6) . ?
C14 C19 1.392(7) . ?
C15 H15 0.9300 . ?
C15 C16 1.378(7) . ?
C16 C17 1.372(8) . ?
C16 C20 1.509(8) . ?
C16 C20A 1.528(9) . ?
C17 H17 0.9300 . ?
C17 C18 1.372(7) . ?
C18 C19 1.379(7) . ?
C18 C21 1.488(9) . ?
C19 H19 0.9300 . ?
C21 F4A 1.372(13) . ?
C21 F5A 1.340(14) . ?
C21 F6A 1.292(13) . ?
C22 C23 1.420(7) . ?
C23 H23 0.9300 . ?
C23 C24 1.370(7) . ?
C24 H24 0.9300 . ?
C24 C25 1.426(7) . ?
C25 C26 1.474(6) . ?
C26 C27 1.404(6) . ?
C26 C32 1.394(6) . ?
C27 H27 0.9300 . ?
C27 C28 1.374(7) . ?
C28 C29 1.514(7) . ?
C28 C30 1.364(7) . ?
C29 H29A 0.9600 . ?
C29 H29B 0.9600 . ?
C29 H29C 0.9600 . ?
C30 H30 0.9300 . ?
C30 C31 1.374(7) . ?
C31 H31 0.9300 . ?
C31 C32 1.380(7) . ?
F1A C20A 1.363(12) . ?
F2A C20A 1.390(13) . ?
F3A C20A 1.381(13) . ?

loop_
_geom_torsion_atom_site_label_1
_geom_torsion_atom_site_label_2
_geom_torsion_atom_site_label_3
_geom_torsion_atom_site_label_4
_geom_torsion
_geom_torsion_site_symmetry_1
_geom_torsion_site_symmetry_2
_geom_torsion_site_symmetry_3
_geom_torsion_site_symmetry_4
_geom_torsion_publ_flag
Ni1 S1 C2 C3 128.4(5) . . . . ?
Ni1 S1 C2 C8 -54.1(4) . . . . ?
Ni1 S2 C32 C26 -34.8(4) . . . . ?
Ni1 S2 C32 C31 144.6(4) . . . . ?
Ni1 N1 C9 C8 -20.0(7) . . . . ?
Ni1 N1 C9 C10 165.3(3) . . . . ?
Ni1 N1 C12 C11 -166.0(3) . . . . ?
Ni1 N1 C12 C13 25.8(6) . . . . ?
Ni1 N2 C22 C13 -25.5(6) . . . . ?
Ni1 N2 C22 C23 168.8(3) . . . . ?
Ni1 N2 C25 C24 -167.5(3) . . . . ?
Ni1 N2 C25 C26 18.1(7) . . . . ?
S1 C2 C3 C4 178.0(5) . . . . ?
S1 C2 C8 C7 -176.4(4) . . . . ?
S1 C2 C8 C9 8.3(7) . . . . ?
N1 C9 C10 C11 -0.4(6) . . . . ?
N1 C12 C13 C14 -176.3(4) . . . . ?
N1 C12 C13 C22 9.3(8) . . . . ?
N2 C22 C23 C24 1.2(6) . . . . ?
N2 C25 C26 C27 -159.7(4) . . . . ?
N2 C25 C26 C32 24.3(7) . . . . ?
C1 S1 C2 C3 14.4(6) . . . . ?
C1 S1 C2 C8 -168.1(4) . . . . ?
C2 C3 C4 C5 -0.9(10) . . . . ?
C2 C8 C9 N1 39.8(8) . . . . ?
C2 C8 C9 C10 -146.2(5) . . . . ?
C3 C2 C8 C7 1.1(8) . . . . ?
C3 C2 C8 C9 -174.1(5) . . . . ?
C3 C4 C5 C6 177.0(7) . . . . ?
C3 C4 C5 C7 -0.5(10) . . . . ?
C4 C5 C7 C8 2.2(10) . . . . ?
C5 C7 C8 C2 -2.5(9) . . . . ?
C5 C7 C8 C9 173.0(5) . . . . ?
C6 C5 C7 C8 -175.3(6) . . . . ?
C7 C8 C9 N1 -135.4(5) . . . . ?
C7 C8 C9 C10 38.6(7) . . . . ?
C8 C2 C3 C4 0.5(9) . . . . ?
C8 C9 C10 C11 -175.0(5) . . . . ?
C9 N1 C12 C11 2.5(5) . . . . ?
C9 N1 C12 C13 -165.7(4) . . . . ?
C9 C10 C11 C12 1.9(6) . . . . ?
C10 C11 C12 N1 -2.8(6) . . . . ?
C10 C11 C12 C13 164.7(5) . . . . ?
C11 C12 C13 C14 17.9(8) . . . . ?
C11 C12 C13 C22 -156.5(5) . . . . ?
C12 N1 C9 C8 173.5(4) . . . . ?
C12 N1 C9 C10 -1.3(5) . . . . ?
C12 C13 C14 C15 -67.5(7) . . . . ?
C12 C13 C14 C19 114.0(6) . . . . ?
C12 C13 C22 N2 -10.3(7) . . . . ?
C12 C13 C22 C23 152.8(5) . . . . ?
C012 S2 C32 C26 73.9(5) . . . . ?
C012 S2 C32 C31 -106.6(4) . . . . ?
C13 C14 C15 C16 -176.5(6) . . . . ?
C13 C14 C19 C18 175.5(5) . . . . ?
C13 C22 C23 C24 -163.9(5) . . . . ?
C14 C13 C22 N2 175.2(4) . . . . ?
C14 C13 C22 C23 -21.7(7) . . . . ?
C14 C15 C16 C17 -1.4(11) . . . . ?
C14 C15 C16 C20 170.4(8) . . . . ?
C14 C15 C16 C20A -164.6(9) . . . . ?
C15 C14 C19 C18 -3.0(9) . . . . ?
C15 C16 C17 C18 1.8(11) . . . . ?
C15 C16 C20 F1 62.2(12) . . . . ?
C15 C16 C20 F2 -61.3(14) . . . . ?
C15 C16 C20 F3 171.9(9) . . . . ?
C15 C16 C20A F1A 101.2(14) . . . . ?
C15 C16 C20A F2A -24.6(16) . . . . ?
C15 C16 C20A F3A -131.7(12) . . . . ?
C16 C17 C18 C19 -2.9(10) . . . . ?
C16 C17 C18 C21 178.1(8) . . . . ?
C17 C16 C20 F1 -125.8(10) . . . . ?
C17 C16 C20 F2 110.7(11) . . . . ?
C17 C16 C20 F3 -16.1(14) . . . . ?
C17 C16 C20A F1A -62.2(18) . . . . ?
C17 C16 C20A F2A 172.0(11) . . . . ?
C17 C16 C20A F3A 65.0(15) . . . . ?
C17 C18 C19 C14 3.6(9) . . . . ?
C17 C18 C21 F4 53.5(13) . . . . ?
C17 C18 C21 F5 177.5(14) . . . . ?
C17 C18 C21 F6 -67.1(14) . . . . ?
C17 C18 C21 F4A 136.3(10) . . . . ?
C17 C18 C21 F5A -109.0(12) . . . . ?
C17 C18 C21 F6A 11.4(16) . . . . ?
C19 C14 C15 C16 1.9(9) . . . . ?
C19 C18 C21 F4 -125.5(11) . . . . ?
C19 C18 C21 F5 -1.5(17) . . . . ?
C19 C18 C21 F6 114.0(12) . . . . ?
C19 C18 C21 F4A -42.7(13) . . . . ?
C19 C18 C21 F5A 72.1(14) . . . . ?
C19 C18 C21 F6A -167.6(12) . . . . ?
C20 C16 C17 C18 -170.0(8) . . . . ?
C21 C18 C19 C14 -177.4(7) . . . . ?
C22 N2 C25 C24 2.3(5) . . . . ?
C22 N2 C25 C26 -172.1(4) . . . . ?
C22 C13 C14 C15 107.4(6) . . . . ?
C22 C13 C14 C19 -71.0(6) . . . . ?
C22 C23 C24 C25 0.2(6) . . . . ?
C23 C24 C25 N2 -1.6(6) . . . . ?
C23 C24 C25 C26 172.6(5) . . . . ?
C24 C25 C26 C27 26.9(7) . . . . ?
C24 C25 C26 C32 -149.1(5) . . . . ?
C25 N2 C22 C13 163.6(4) . . . . ?
C25 N2 C22 C23 -2.2(5) . . . . ?
C25 C26 C27 C28 -175.4(5) . . . . ?
C25 C26 C32 S2 -6.1(7) . . . . ?
C25 C26 C32 C31 174.6(5) . . . . ?
C26 C27 C28 C29 -179.7(5) . . . . ?
C26 C27 C28 C30 0.3(8) . . . . ?
C27 C26 C32 S2 177.9(4) . . . . ?
C27 C26 C32 C31 -1.5(7) . . . . ?
C27 C28 C30 C31 -1.1(8) . . . . ?
C28 C30 C31 C32 0.6(8) . . . . ?
C29 C28 C30 C31 178.9(5) . . . . ?
C30 C31 C32 S2 -178.7(4) . . . . ?
C30 C31 C32 C26 0.8(8) . . . . ?
C32 C26 C27 C28 1.0(7) . . . . ?
C20A C16 C17 C18 164.0(9) . . . . ?
